data_7150013
loop_
_publ_author_name
'Uno, Hidemitsu'
'Watanabe, Hikaru'
'Yamashita, Yuko'
'Ono, Noboru'

_publ_section_title
;
 Extremely large cavity assembled by self-interlocking of distorted
 biconcave porphyrins.
;
_journal_issue 3
_journal_name_full 'Organic &amp; biomolecular chemistry'
_journal_page_first 448
_journal_page_last 453
_journal_paper_doi 10.1039/b413082k
_journal_volume 3
_journal_year 2005
_chemical_formula_moiety 'C108 H62 N4, 9(C6 H5 Br)'
_chemical_formula_sum 'C162 H107 Br9 N4'
_chemical_formula_weight 2829.80
_space_group_IT_number 86
_symmetry_cell_setting tetragonal
_symmetry_Int_Tables_number 86
_symmetry_space_group_name_Hall '-P 4bc'
_symmetry_space_group_name_H-M 'P 42/n :2'
_atom_sites_solution_hydrogens geom
_atom_sites_solution_primary direct
_atom_sites_solution_secondary difmap
_cell_angle_alpha 90.00
_cell_angle_beta 90.00
_cell_angle_gamma 90.00
_cell_formula_units_Z 2
_cell_length_a 22.6270(13)
_cell_length_b 22.6270(13)
_cell_length_c 12.7634(8)
_cell_measurement_reflns_used 10488
_cell_measurement_temperature 123.1
_cell_measurement_theta_max 27.5
_cell_measurement_theta_min 3.0
_cell_volume 6534.6(7)
_computing_cell_refinement CRYSTALCLEAR
_computing_data_collection CRYSTALCLEAR
_computing_data_reduction CrystalStructure
_computing_publication_material 'CrystalStructure Ver. 3.5.1'
_computing_structure_refinement 'Shelxh-97 and PLATON SQUEEZE'
_computing_structure_solution SIR92
_diffrn_ambient_temperature 123(2)
_diffrn_detector_area_resol_mean 14.62
_diffrn_measured_fraction_theta_full 0.990
_diffrn_measured_fraction_theta_max 0.990
_diffrn_measurement_device_type MERCURY
_diffrn_measurement_method w
_diffrn_radiation_monochromator graphite
_diffrn_radiation_type MoKa
_diffrn_radiation_wavelength 0.71070
_diffrn_reflns_av_R_equivalents 0.0858
_diffrn_reflns_av_sigmaI/netI 0.0731
_diffrn_reflns_limit_h_max 29
_diffrn_reflns_limit_h_min -22
_diffrn_reflns_limit_k_max 28
_diffrn_reflns_limit_k_min -29
_diffrn_reflns_limit_l_max 16
_diffrn_reflns_limit_l_min -10
_diffrn_reflns_number 52854
_diffrn_reflns_theta_full 27.48
_diffrn_reflns_theta_max 27.48
_diffrn_reflns_theta_min 3.01
_exptl_absorpt_coefficient_mu 2.816
_exptl_absorpt_correction_T_max 0.7660
_exptl_absorpt_correction_T_min 0.2828
_exptl_absorpt_correction_type integration
_exptl_absorpt_process_details Coppens_numerical
_exptl_crystal_colour Red
_exptl_crystal_density_diffrn 1.438
_exptl_crystal_density_method 'not measured'
_exptl_crystal_description Platelet
_exptl_crystal_F_000 2846
_exptl_crystal_size_max 0.60
_exptl_crystal_size_mid 0.50
_exptl_crystal_size_min 0.10
_refine_diff_density_max 1.284
_refine_diff_density_min -0.713
_refine_diff_density_rms 0.095
_refine_ls_goodness_of_fit_ref 1.242
_refine_ls_hydrogen_treatment noref
_refine_ls_matrix_type full
_refine_ls_number_parameters 316
_refine_ls_number_reflns 7430
_refine_ls_number_restraints 0
_refine_ls_restrained_S_all 1.242
_refine_ls_R_factor_all 0.1168
_refine_ls_R_factor_gt 0.0890
_refine_ls_shift/su_max 0.000
_refine_ls_shift/su_mean 0.000
_refine_ls_structure_factor_coef Fsqd
_refine_ls_weighting_details 'calc w=1/[s^2^(Fo^2^)+(0.1000P)^2^+2.0000P] where P=(Fo^2^+2Fc^2^)/3'
_refine_ls_weighting_scheme calc
_refine_ls_wR_factor_gt 0.2291
_refine_ls_wR_factor_ref 0.2378
_reflns_number_gt 4697
_reflns_number_total 7430
_reflns_threshold_expression >2sigma(I)
_cod_data_source_file b413082k.txt
_cod_data_source_block 12-9PhBrsqueezed(12-4PhBr)
_cod_original_sg_symbol_H-M 'P 42/n '
_cod_original_formula_sum 'C162 H107 Br9 N4 '
_cod_database_code 7150013

loop_
_symmetry_equiv_pos_as_xyz
'x, y, z'
'-y, x+1/2, z+1/2'
'-x+1/2, -y+1/2, z'
'y+1/2, -x, z+1/2'
'-x, -y, -z'
'y, -x-1/2, -z-1/2'
'x-1/2, y-1/2, -z'
'-y-1/2, x, -z-1/2'

loop_
_atom_site_label
_atom_site_type_symbol
_atom_site_fract_x
_atom_site_fract_y
_atom_site_fract_z
_atom_site_U_iso_or_equiv
_atom_site_adp_type
_atom_site_occupancy
_atom_site_symmetry_multiplicity
_atom_site_calc_flag
_atom_site_refinement_flags
_atom_site_disorder_assembly
_atom_site_disorder_group
Br1 Br 0.34776(3) 0.55719(3) 0.34218(4) 0.0554(2) Uani 1 1 d . . .
N1 N 0.66684(14) 0.71132(13) 0.7501(2) 0.0236(7) Uani 1 1 d . . .
C1 C 0.61469(17) 0.74156(17) 0.7448(3) 0.0256(8) Uani 1 1 d . . .
C2 C 0.56862(18) 0.69859(18) 0.7281(3) 0.0324(9) Uani 1 1 d . . .
C3 C 0.59356(18) 0.64459(17) 0.7235(3) 0.0284(8) Uani 1 1 d . . .
C4 C 0.65596(17) 0.65197(17) 0.7379(3) 0.0274(8) Uani 1 1 d . . .
C5 C 0.69841(17) 0.60741(16) 0.7442(3) 0.0246(7) Uani 1 1 d . . .
C6 C 0.50265(16) 0.70012(17) 0.7088(3) 0.0252(8) Uani 1 1 d . . .
C7 C 0.47655(19) 0.65572(18) 0.7856(3) 0.0321(9) Uani 1 1 d . . .
C8 C 0.43235(18) 0.66744(19) 0.8565(3) 0.0313(9) Uani 1 1 d . . .
C9 C 0.41216(18) 0.62241(19) 0.9270(3) 0.0331(9) Uani 1 1 d . . .
C10 C 0.3663(2) 0.6316(2) 0.9985(3) 0.0435(11) Uani 1 1 d . . .
C11 C 0.3461(2) 0.5879(3) 1.0616(3) 0.0489(12) Uani 1 1 d . . .
C12 C 0.3695(2) 0.5303(2) 1.0521(3) 0.0475(12) Uani 1 1 d . . .
C13 C 0.4150(2) 0.5190(2) 0.9845(3) 0.0413(11) Uani 1 1 d . . .
C14 C 0.43682(19) 0.5648(2) 0.9189(3) 0.0358(10) Uani 1 1 d . . .
C15 C 0.4834(2) 0.55490(19) 0.8442(3) 0.0370(10) Uani 1 1 d . . .
C16 C 0.50280(17) 0.59873(18) 0.7802(3) 0.0299(9) Uani 1 1 d . . .
C17 C 0.55271(19) 0.59526(18) 0.6991(3) 0.0328(9) Uani 1 1 d . . .
C18 C 0.52434(19) 0.61431(19) 0.5955(3) 0.0329(9) Uani 1 1 d . . .
C19 C 0.52746(18) 0.58450(18) 0.5027(3) 0.0288(8) Uani 1 1 d . . .
C20 C 0.5029(2) 0.60880(19) 0.4105(3) 0.0358(9) Uani 1 1 d . . .
C21 C 0.5100(2) 0.5838(2) 0.3097(4) 0.0446(11) Uani 1 1 d . . .
C22 C 0.4886(3) 0.6095(3) 0.2217(4) 0.0631(16) Uani 1 1 d . . .
C23 C 0.4603(3) 0.6649(3) 0.2290(4) 0.0624(16) Uani 1 1 d . . .
C24 C 0.4527(3) 0.6927(2) 0.3229(4) 0.0512(13) Uani 1 1 d . . .
C25 C 0.4756(2) 0.6660(2) 0.4157(3) 0.0382(10) Uani 1 1 d . . .
C26 C 0.4725(2) 0.6958(2) 0.5147(3) 0.0377(10) Uani 1 1 d . . .
C27 C 0.49703(16) 0.67082(17) 0.6011(3) 0.0259(8) Uani 1 1 d . . .
C28 C 0.3389(2) 0.5352(3) 0.4839(4) 0.0561(14) Uani 1 1 d . . .
C29 C 0.3044(3) 0.4872(3) 0.5077(4) 0.0700(18) Uani 1 1 d . . .
C30 C 0.2976(3) 0.4707(4) 0.6129(5) 0.082(2) Uani 1 1 d . . .
C31 C 0.3286(4) 0.5016(5) 0.6907(5) 0.094(3) Uani 1 1 d . . .
C32 C 0.3600(3) 0.5523(4) 0.6631(5) 0.087(3) Uani 1 1 d . . .
C33 C 0.3673(3) 0.5658(3) 0.5612(6) 0.0758(19) Uani 1 1 d . . .
H1 H 0.7010 0.7269 0.7599 0.028 Uiso 0.50 1 d P . .
H2 H 0.6846 0.5687 0.7406 0.029 Uiso 1 1 c . . .
H3 H 0.4852 0.7397 0.7131 0.030 Uiso 1 1 c . . .
H4 H 0.4154 0.7049 0.8589 0.037 Uiso 1 1 c . . .
H5 H 0.3492 0.6688 1.0028 0.052 Uiso 1 1 c . . .
H6 H 0.3170 0.5957 1.1113 0.058 Uiso 1 1 c . . .
H7 H 0.3540 0.4997 1.0920 0.057 Uiso 1 1 c . . .
H8 H 0.4314 0.4814 0.9810 0.048 Uiso 1 1 c . . .
H9 H 0.5007 0.5176 0.8394 0.044 Uiso 1 1 c . . .
H10 H 0.5721 0.5566 0.6959 0.039 Uiso 1 1 c . . .
H11 H 0.5458 0.5478 0.5004 0.034 Uiso 1 1 c . . .
H12 H 0.5298 0.5479 0.3036 0.053 Uiso 1 1 c . . .
H13 H 0.4924 0.5909 0.1572 0.074 Uiso 1 1 c . . .
H14 H 0.4465 0.6830 0.1682 0.074 Uiso 1 1 c . . .
H15 H 0.4326 0.7284 0.3267 0.061 Uiso 1 1 c . . .
H16 H 0.4533 0.7320 0.5198 0.045 Uiso 1 1 c . . .
H17 H 0.2858 0.4660 0.4544 0.082 Uiso 1 1 c . . .
H18 H 0.2729 0.4392 0.6307 0.097 Uiso 1 1 c . . .
H19 H 0.3282 0.4889 0.7596 0.111 Uiso 1 1 c . . .
H20 H 0.3758 0.5766 0.7147 0.103 Uiso 1 1 c . . .
H21 H 0.3926 0.5965 0.5426 0.089 Uiso 1 1 c . . .

loop_
_atom_site_aniso_label
_atom_site_aniso_U_11
_atom_site_aniso_U_22
_atom_site_aniso_U_33
_atom_site_aniso_U_23
_atom_site_aniso_U_13
_atom_site_aniso_U_12
Br1 0.0477(4) 0.0495(4) 0.0690(4) -0.0038(2) -0.0063(2) -0.0054(3)
N1 0.0213(16) 0.0220(16) 0.0275(15) -0.0023(12) -0.0022(11) -0.0021(12)
C1 0.025(2) 0.027(2) 0.0252(17) 0.0010(14) -0.0018(14) 0.0001(15)
C2 0.026(2) 0.028(2) 0.043(2) 0.0007(16) -0.0038(16) -0.0016(17)
C3 0.026(2) 0.021(2) 0.039(2) -0.0037(15) -0.0055(15) 0.0033(16)
C4 0.024(2) 0.026(2) 0.0323(18) -0.0007(15) -0.0013(14) -0.0031(16)
C5 0.0231(19) 0.0148(18) 0.0360(19) 0.0004(14) -0.0023(14) -0.0019(14)
C6 0.0197(19) 0.0198(19) 0.0361(19) -0.0025(14) -0.0038(14) -0.0053(15)
C7 0.029(2) 0.026(2) 0.042(2) -0.0017(16) -0.0074(16) -0.0026(17)
C8 0.025(2) 0.033(2) 0.036(2) -0.0076(16) -0.0033(15) 0.0005(17)
C9 0.026(2) 0.035(2) 0.038(2) 0.0003(17) -0.0055(16) -0.0037(18)
C10 0.032(3) 0.050(3) 0.049(3) 0.002(2) -0.0004(18) 0.002(2)
C11 0.047(3) 0.067(4) 0.033(2) 0.001(2) 0.0000(19) -0.007(3)
C12 0.047(3) 0.057(3) 0.038(2) 0.005(2) -0.004(2) -0.013(3)
C13 0.040(3) 0.037(3) 0.047(2) 0.0058(19) -0.0110(19) -0.004(2)
C14 0.033(2) 0.037(2) 0.037(2) 0.0002(17) -0.0063(17) -0.0099(19)
C15 0.031(2) 0.027(2) 0.052(2) -0.0027(18) -0.0116(18) -0.0025(18)
C16 0.0188(19) 0.028(2) 0.043(2) -0.0082(16) -0.0047(15) 0.0017(16)
C17 0.029(2) 0.023(2) 0.046(2) -0.0064(16) -0.0051(17) 0.0029(17)
C18 0.031(2) 0.030(2) 0.038(2) -0.0030(16) -0.0059(16) -0.0026(18)
C19 0.024(2) 0.023(2) 0.038(2) -0.0020(15) 0.0026(15) -0.0022(16)
C20 0.036(2) 0.028(2) 0.044(2) -0.0051(17) -0.0011(17) -0.0054(19)
C21 0.052(3) 0.038(3) 0.044(2) -0.0062(19) -0.003(2) -0.003(2)
C22 0.082(4) 0.060(4) 0.048(3) -0.013(2) -0.009(3) -0.015(3)
C23 0.078(4) 0.057(4) 0.052(3) 0.013(2) -0.018(3) -0.014(3)
C24 0.072(4) 0.035(3) 0.047(3) 0.0022(19) -0.021(2) -0.006(3)
C25 0.041(3) 0.035(2) 0.039(2) 0.0030(17) -0.0053(18) -0.004(2)
C26 0.032(2) 0.031(2) 0.051(2) -0.0040(18) -0.0074(18) 0.0022(19)
C27 0.0189(19) 0.025(2) 0.0338(19) -0.0006(14) -0.0055(14) -0.0062(15)
C28 0.034(3) 0.060(4) 0.075(4) 0.006(3) 0.002(2) -0.008(3)
C29 0.077(5) 0.069(4) 0.064(3) -0.007(3) 0.011(3) -0.003(4)
C30 0.090(5) 0.103(6) 0.053(3) 0.003(3) 0.022(3) -0.017(4)
C31 0.075(5) 0.149(8) 0.058(4) -0.005(4) 0.000(3) 0.007(5)
C32 0.068(5) 0.134(8) 0.059(4) -0.018(4) 0.005(3) -0.026(5)
C33 0.053(4) 0.088(5) 0.087(5) -0.015(4) -0.002(3) -0.016(4)

loop_
_atom_type_symbol
_atom_type_description
_atom_type_scat_dispersion_real
_atom_type_scat_dispersion_imag
_atom_type_scat_source
C C 0.0033 0.0016 'International Tables Vol C Tables 4.2.6.8 and 6.1.1.4'
H H 0.0000 0.0000 'International Tables Vol C Tables 4.2.6.8 and 6.1.1.4'
Br Br -0.2901 2.4595 'International Tables Vol C Tables 4.2.6.8 and 6.1.1.4'
N N 0.0061 0.0033 'International Tables Vol C Tables 4.2.6.8 and 6.1.1.4'

loop_
_geom_angle_atom_site_label_1
_geom_angle_atom_site_label_2
_geom_angle_atom_site_label_3
_geom_angle
_geom_angle_site_symmetry_1
_geom_angle_site_symmetry_3
_geom_angle_publ_flag
C1 N1 C4 109.2(3) . . ?
C1 N1 H1 125.5 . . ?
C4 N1 H1 125.3 . . ?
N1 C1 C5 126.4(3) . 6_577 ?
N1 C1 C2 107.1(3) . . ?
C5 C1 C2 126.5(4) 6_577 . ?
C3 C2 C1 108.4(4) . . ?
C3 C2 C6 115.3(4) . . ?
C1 C2 C6 136.2(4) . . ?
C2 C3 C4 107.5(4) . . ?
C2 C3 C17 115.5(4) . . ?
C4 C3 C17 136.8(3) . . ?
N1 C4 C5 125.2(3) . . ?
N1 C4 C3 107.8(3) . . ?
C5 C4 C3 127.0(4) . . ?
C1 C5 C4 126.8(3) 8_757 . ?
C1 C5 H2 116.6 8_757 . ?
C4 C5 H2 116.5 . . ?
C2 C6 C7 105.2(3) . . ?
C2 C6 C27 102.6(3) . . ?
C7 C6 C27 105.1(3) . . ?
C2 C6 H3 114.1 . . ?
C7 C6 H3 114.2 . . ?
C27 C6 H3 114.4 . . ?
C8 C7 C16 120.7(4) . . ?
C8 C7 C6 125.4(4) . . ?
C16 C7 C6 113.9(4) . . ?
C7 C8 C9 120.5(4) . . ?
C7 C8 H4 119.8 . . ?
C9 C8 H4 119.7 . . ?
C10 C9 C14 118.4(4) . . ?
C10 C9 C8 122.7(4) . . ?
C14 C9 C8 118.8(4) . . ?
C11 C10 C9 122.0(5) . . ?
C11 C10 H5 119.0 . . ?
C9 C10 H5 119.0 . . ?
C10 C11 C12 119.7(5) . . ?
C10 C11 H6 120.4 . . ?
C12 C11 H6 119.9 . . ?
C13 C12 C11 120.6(5) . . ?
C13 C12 H7 119.5 . . ?
C11 C12 H7 119.9 . . ?
C12 C13 C14 119.9(5) . . ?
C12 C13 H8 120.1 . . ?
C14 C13 H8 120.0 . . ?
C13 C14 C9 119.3(4) . . ?
C13 C14 C15 122.2(4) . . ?
C9 C14 C15 118.5(4) . . ?
C16 C15 C14 121.4(4) . . ?
C16 C15 H9 119.2 . . ?
C14 C15 H9 119.4 . . ?
C15 C16 C7 119.9(4) . . ?
C15 C16 C17 127.3(4) . . ?
C7 C16 C17 112.8(4) . . ?
C3 C17 C18 103.3(3) . . ?
C3 C17 C16 106.2(3) . . ?
C18 C17 C16 105.1(3) . . ?
C3 C17 H10 113.7 . . ?
C18 C17 H10 113.8 . . ?
C16 C17 H10 113.8 . . ?
C19 C18 C27 120.7(4) . . ?
C19 C18 C17 126.0(4) . . ?
C27 C18 C17 113.1(3) . . ?
C18 C19 C20 120.7(4) . . ?
C18 C19 H11 119.5 . . ?
C20 C19 H11 119.8 . . ?
C19 C20 C21 123.9(4) . . ?
C19 C20 C25 118.8(4) . . ?
C21 C20 C25 116.8(4) . . ?
C22 C21 C20 122.9(5) . . ?
C22 C21 H12 118.5 . . ?
C20 C21 H12 118.6 . . ?
C21 C22 C23 119.3(5) . . ?
C21 C22 H13 120.5 . . ?
C23 C22 H13 120.2 . . ?
C24 C23 C22 121.6(5) . . ?
C24 C23 H14 119.2 . . ?
C22 C23 H14 119.2 . . ?
C23 C24 C25 119.2(5) . . ?
C23 C24 H15 120.5 . . ?
C25 C24 H15 120.2 . . ?
C24 C25 C26 121.0(4) . . ?
C24 C25 C20 120.0(4) . . ?
C26 C25 C20 119.0(4) . . ?
C27 C26 C25 120.0(4) . . ?
C27 C26 H16 120.1 . . ?
C25 C26 H16 119.9 . . ?
C26 C27 C18 120.7(4) . . ?
C26 C27 C6 125.6(4) . . ?
C18 C27 C6 113.5(3) . . ?
C33 C28 C29 120.6(6) . . ?
C33 C28 Br1 120.6(5) . . ?
C29 C28 Br1 118.8(4) . . ?
C28 C29 C30 119.0(6) . . ?
C28 C29 H17 120.2 . . ?
C30 C29 H17 120.8 . . ?
C31 C30 C29 119.5(7) . . ?
C31 C30 H18 120.5 . . ?
C29 C30 H18 120.1 . . ?
C32 C31 C30 119.1(7) . . ?
C32 C31 H19 119.9 . . ?
C30 C31 H19 121.0 . . ?
C33 C32 C31 119.5(7) . . ?
C33 C32 H20 120.2 . . ?
C31 C32 H20 120.3 . . ?
C32 C33 C28 121.8(7) . . ?
C32 C33 H21 119.3 . . ?
C28 C33 H21 118.9 . . ?

loop_
_geom_bond_atom_site_label_1
_geom_bond_atom_site_label_2
_geom_bond_distance
_geom_bond_site_symmetry_2
_geom_bond_publ_flag
Br1 C28 1.886(6) . ?
N1 C1 1.366(5) . ?
N1 C4 1.374(5) . ?
N1 H1 0.858 . ?
C1 C5 1.375(5) 6_577 ?
C1 C2 1.441(5) . ?
C2 C3 1.347(6) . ?
C2 C6 1.513(6) . ?
C3 C4 1.434(6) . ?
C3 C17 1.482(6) . ?
C4 C5 1.395(5) . ?
C5 C1 1.375(5) 8_757 ?
C5 H2 0.931 . ?
C6 C7 1.523(5) . ?
C6 C27 1.531(5) . ?
C6 H3 0.979 . ?
C7 C8 1.374(6) . ?
C7 C16 1.421(6) . ?
C8 C9 1.434(6) . ?
C8 H4 0.931 . ?
C9 C10 1.397(6) . ?
C9 C14 1.422(6) . ?
C10 C11 1.356(7) . ?
C10 H5 0.928 . ?
C11 C12 1.413(8) . ?
C11 H6 0.931 . ?
C12 C13 1.366(7) . ?
C12 H7 0.929 . ?
C13 C14 1.420(6) . ?
C13 H8 0.930 . ?
C14 C15 1.440(6) . ?
C15 C16 1.357(6) . ?
C15 H9 0.931 . ?
C16 C17 1.534(6) . ?
C17 C18 1.532(6) . ?
C17 H10 0.980 . ?
C18 C19 1.365(5) . ?
C18 C27 1.422(6) . ?
C19 C20 1.412(6) . ?
C19 H11 0.929 . ?
C20 C21 1.415(6) . ?
C20 C25 1.437(6) . ?
C21 C22 1.354(7) . ?
C21 H12 0.932 . ?
C22 C23 1.412(9) . ?
C22 H13 0.928 . ?
C23 C24 1.364(8) . ?
C23 H14 0.931 . ?
C24 C25 1.427(6) . ?
C24 H15 0.929 . ?
C25 C26 1.434(6) . ?
C26 C27 1.358(6) . ?
C26 H16 0.929 . ?
C28 C33 1.365(9) . ?
C28 C29 1.372(9) . ?
C29 C30 1.402(8) . ?
C29 H17 0.932 . ?
C30 C31 1.400(11) . ?
C30 H18 0.935 . ?
C31 C32 1.396(11) . ?
C31 H19 0.925 . ?
C32 C33 1.346(10) . ?
C32 H20 0.930 . ?
C33 H21 0.933 . ?

loop_
_geom_torsion_atom_site_label_1
_geom_torsion_atom_site_label_2
_geom_torsion_atom_site_label_3
_geom_torsion_atom_site_label_4
_geom_torsion
_geom_torsion_site_symmetry_1
_geom_torsion_site_symmetry_2
_geom_torsion_site_symmetry_3
_geom_torsion_site_symmetry_4
_geom_torsion_publ_flag
C4 N1 C1 C5 178.5(4) . . . 6_577 ?
C4 N1 C1 C2 -0.1(4) . . . . ?
N1 C1 C2 C3 -0.2(4) . . . . ?
C5 C1 C2 C3 -178.8(4) 6_577 . . . ?
N1 C1 C2 C6 -175.7(4) . . . . ?
C5 C1 C2 C6 5.7(7) 6_577 . . . ?
C1 C2 C3 C4 0.4(4) . . . . ?
C6 C2 C3 C4 176.9(3) . . . . ?
C1 C2 C3 C17 -175.9(3) . . . . ?
C6 C2 C3 C17 0.7(5) . . . . ?
C1 N1 C4 C5 -176.6(3) . . . . ?
C1 N1 C4 C3 0.3(4) . . . . ?
C2 C3 C4 N1 -0.4(4) . . . . ?
C17 C3 C4 N1 174.6(4) . . . . ?
C2 C3 C4 C5 176.4(4) . . . . ?
C17 C3 C4 C5 -8.6(7) . . . . ?
N1 C4 C5 C1 -5.6(6) . . . 8_757 ?
C3 C4 C5 C1 178.1(4) . . . 8_757 ?
C3 C2 C6 C7 53.4(4) . . . . ?
C1 C2 C6 C7 -131.3(5) . . . . ?
C3 C2 C6 C27 -56.3(4) . . . . ?
C1 C2 C6 C27 119.0(5) . . . . ?
C2 C6 C7 C8 126.1(4) . . . . ?
C27 C6 C7 C8 -126.0(4) . . . . ?
C2 C6 C7 C16 -53.0(4) . . . . ?
C27 C6 C7 C16 54.9(4) . . . . ?
C16 C7 C8 C9 0.5(6) . . . . ?
C6 C7 C8 C9 -178.5(4) . . . . ?
C7 C8 C9 C10 -178.3(4) . . . . ?
C7 C8 C9 C14 -2.8(6) . . . . ?
C14 C9 C10 C11 1.7(7) . . . . ?
C8 C9 C10 C11 177.2(4) . . . . ?
C9 C10 C11 C12 -3.2(7) . . . . ?
C10 C11 C12 C13 4.2(7) . . . . ?
C11 C12 C13 C14 -3.6(7) . . . . ?
C12 C13 C14 C9 2.1(6) . . . . ?
C12 C13 C14 C15 -178.1(4) . . . . ?
C10 C9 C14 C13 -1.1(6) . . . . ?
C8 C9 C14 C13 -176.7(4) . . . . ?
C10 C9 C14 C15 179.1(4) . . . . ?
C8 C9 C14 C15 3.4(6) . . . . ?
C13 C14 C15 C16 178.4(4) . . . . ?
C9 C14 C15 C16 -1.8(6) . . . . ?
C14 C15 C16 C7 -0.6(6) . . . . ?
C14 C15 C16 C17 178.4(4) . . . . ?
C8 C7 C16 C15 1.3(6) . . . . ?
C6 C7 C16 C15 -179.7(3) . . . . ?
C8 C7 C16 C17 -177.9(3) . . . . ?
C6 C7 C16 C17 1.2(5) . . . . ?
C2 C3 C17 C18 55.9(5) . . . . ?
C4 C3 C17 C18 -118.9(5) . . . . ?
C2 C3 C17 C16 -54.4(5) . . . . ?
C4 C3 C17 C16 130.8(5) . . . . ?
C15 C16 C17 C3 -126.7(4) . . . . ?
C7 C16 C17 C3 52.4(4) . . . . ?
C15 C16 C17 C18 124.2(4) . . . . ?
C7 C16 C17 C18 -56.7(4) . . . . ?
C3 C17 C18 C19 119.4(4) . . . . ?
C16 C17 C18 C19 -129.4(4) . . . . ?
C3 C17 C18 C27 -55.5(4) . . . . ?
C16 C17 C18 C27 55.6(4) . . . . ?
C27 C18 C19 C20 -0.8(6) . . . . ?
C17 C18 C19 C20 -175.4(4) . . . . ?
C18 C19 C20 C21 172.8(4) . . . . ?
C18 C19 C20 C25 1.1(6) . . . . ?
C19 C20 C21 C22 -176.5(5) . . . . ?
C25 C20 C21 C22 -4.6(7) . . . . ?
C20 C21 C22 C23 2.8(9) . . . . ?
C21 C22 C23 C24 -1.5(10) . . . . ?
C22 C23 C24 C25 2.0(9) . . . . ?
C23 C24 C25 C26 175.3(5) . . . . ?
C23 C24 C25 C20 -3.9(8) . . . . ?
C19 C20 C25 C24 177.4(4) . . . . ?
C21 C20 C25 C24 5.1(7) . . . . ?
C19 C20 C25 C26 -1.9(6) . . . . ?
C21 C20 C25 C26 -174.2(4) . . . . ?
C24 C25 C26 C27 -176.9(5) . . . . ?
C20 C25 C26 C27 2.4(7) . . . . ?
C25 C26 C27 C18 -2.0(7) . . . . ?
C25 C26 C27 C6 173.3(4) . . . . ?
C19 C18 C27 C26 1.3(6) . . . . ?
C17 C18 C27 C26 176.5(4) . . . . ?
C19 C18 C27 C6 -174.6(4) . . . . ?
C17 C18 C27 C6 0.6(5) . . . . ?
C2 C6 C27 C26 -121.8(4) . . . . ?
C7 C6 C27 C26 128.4(4) . . . . ?
C2 C6 C27 C18 53.8(4) . . . . ?
C7 C6 C27 C18 -56.0(4) . . . . ?
C33 C28 C29 C30 1.3(11) . . . . ?
Br1 C28 C29 C30 -180.0(6) . . . . ?
C28 C29 C30 C31 -3.2(11) . . . . ?
C29 C30 C31 C32 7.4(12) . . . . ?
C30 C31 C32 C33 -9.7(13) . . . . ?
C31 C32 C33 C28 8.0(12) . . . . ?
C29 C28 C33 C32 -3.7(11) . . . . ?
Br1 C28 C33 C32 177.5(6) . . . . ?
